data_7056462
loop_
_publ_author_name
'Naveen, P.'
'Jain, Ruchi'
'Kalaivani, P.'
'Shankar, R.'
'Dallemer, F.'
'Prabhakaran, R.'

_publ_section_title
;
 Unpredicted formation of copper(ii) complexes containing
 2-thiophen-2-yl-1-thiophen-2-ylmethyl-1H-benzoimidazole and their most
 promising in vitro cytotoxicity in MCF-7 and HeLa cell lines over
 cisplatin
;
_journal_name_full 'New J. Chem.'
_journal_paper_doi 10.1039/C7NJ01273J
_journal_year 2017
_chemical_formula_moiety 'C16 H12 Cl Cu0.5 N2 S2'
_chemical_formula_sum 'C16 H12 Cl Cu0.5 N2 S2'
_chemical_formula_weight 363.62
_space_group_crystal_system monoclinic
_space_group_IT_number 14
_space_group_name_Hall '-P 2ybc'
_space_group_name_H-M_alt 'P 1 21/c 1'
_symmetry_space_group_name_Hall '-P 2ybc'
_symmetry_space_group_name_H-M 'P 1 21/c 1'
_atom_sites_solution_hydrogens geom
_atom_sites_solution_primary dual
_audit_creation_date 2017-06-28
_audit_creation_method
;
Olex2 1.2
(compiled 2017.03.28 svn.r3405 for OlexSys, GUI svn.r5337)
;
_audit_update_record
;
2017-07-06 deposited with the CCDC.
2017-07-12 downloaded from the CCDC.
;
_cell_angle_alpha 90
_cell_angle_beta 108.915(3)
_cell_angle_gamma 90
_cell_formula_units_Z 4
_cell_length_a 10.6994(3)
_cell_length_b 16.2816(3)
_cell_length_c 9.3721(3)
_cell_measurement_reflns_used 4949
_cell_measurement_temperature 293
_cell_measurement_theta_max 67.3180
_cell_measurement_theta_min 4.3650
_cell_volume 1544.49(8)
_computing_cell_refinement 'CrysAlisPro 1.171.38.43 (Rigaku OD, 2015)'
_computing_data_collection 'CrysAlisPro 1.171.38.43 (Rigaku OD, 2015)'
_computing_data_reduction 'CrysAlisPro 1.171.38.43 (Rigaku OD, 2015)'
_computing_molecular_graphics 'Olex2 (Dolomanov et al., 2009)'
_computing_publication_material 'Olex2 (Dolomanov et al., 2009)'
_computing_structure_refinement 'ShelXL (Sheldrick, 2015)'
_computing_structure_solution 'ShelXT (Sheldrick, 2015)'
_diffrn_ambient_temperature 293
_diffrn_detector 'CCD plate'
_diffrn_detector_area_resol_mean 5.3048
_diffrn_detector_type AtlasS2
_diffrn_measured_fraction_theta_full 0.995
_diffrn_measured_fraction_theta_max 0.995
_diffrn_measurement_details
;
List of Runs (angles in degrees, time in seconds):

  # Type    Start    End  Width  t~exp~   \w     \q     \k     \f   Frames
#--------------------------------------------------------------------------
  1  \w    -51.00 105.00   1.00    1.00    --    0.00  77.00  90.00  156
  2  \w   -108.00 -34.00   1.00    1.00    --    0.00 178.00-180.00   74
  3  \w      1.00  57.00   1.00    1.00    --    0.00 -99.00-150.00   56
  4  \w   -160.00 -80.00   1.00    2.00    --  -54.32 -94.00 -60.00   80
  5  \w    -96.00  -2.00   1.00    2.00    --  -54.32 125.00 -60.00   94
  6  \w   -160.00 -80.00   1.00    2.00    --  -54.32 -94.00 -90.00   80
  7  \w   -158.00   1.00   1.00    2.00    --  -54.32 -45.00  60.00  159
  8  \w   -160.00 -80.00   1.00    2.00    --  -54.32 -94.00  30.00   80
  9  \w   -158.00 -73.00   1.00    2.00    --  -54.32-125.00 120.00   85
 10  \w   -155.00 -90.00   1.00    2.00    --  -54.32 -94.00   0.00   65
 11  \w   -130.00 -26.00   1.00    2.00    --  -54.32 -45.00 -60.00  104
 12  \w     66.00 111.00   1.00    2.00    --   54.32-125.00   0.00   45
 13  \w     97.00 157.00   1.00    2.00    --   54.32 125.00 -60.00   60
 14  \w     97.00 156.00   1.00    2.00    --   54.32 125.00  90.00   59
 15  \w    103.00 154.00   1.00    2.00    --   54.32 125.00-150.00   51
 16  \w    109.00 164.00   1.00   13.00    --  108.65 138.00 150.00   55
 17  \w    111.00 163.00   1.00   13.00    --  108.65 104.00-150.00   52
 18  \w    101.00 177.00   1.00   13.00    --  108.65 104.00  90.00   76
 19  \w    121.00 163.00   1.00   13.00    --  108.65 104.00 120.00   42
 20  \w    108.00 148.00   1.00   13.00    --  108.65  38.00   0.00   40
 21  \w     45.00  76.00   1.00   13.00    --  108.65  38.00   0.00   31
 22  \w    103.00 178.00   1.00   13.00    --  108.65 104.00-120.00   75
 23  \w    101.00 176.00   1.00   13.00    --  108.65 104.00  60.00   75
 24  \w     36.00 106.00   1.00   13.00    --  108.65-104.00-180.00   70
 25  \w    104.00 178.00   1.00   13.00    --  108.65 104.00 -30.00   74
 26  \w    103.00 164.00   1.00   13.00    --  108.65 104.00  30.00   61
 27  \w     90.00 115.00   1.00   13.00    --  108.65-114.00  37.00   25
 28  \w    103.00 161.00   1.00   13.00    --  108.65 104.00   0.00   58
 29  \w     82.00 145.00   1.00   13.00    --  108.65  77.00-180.00   63
 30  \w     69.00 178.00   1.00   13.00    --  108.65  63.00 -90.00  109
 31  \w      4.00 105.00   1.00   13.00    --  108.65-104.00  90.00  101
 32  \w     56.00 113.00   1.00   13.00    --  108.65-104.00 -90.00   57
 33  \w     72.00 156.00   1.00   13.00    --  108.65  77.00 150.00   84
;
_diffrn_measurement_device 'four-circle diffractometer'
_diffrn_measurement_device_type 'SuperNova, Dual, Cu at zero, AtlasS2'
_diffrn_measurement_method '\w scans'
_diffrn_orient_matrix_type 'CrysAlisPro convention (1999,Acta A55,543-557)'
_diffrn_orient_matrix_UB_11 0.1307185000
_diffrn_orient_matrix_UB_12 -0.0118837000
_diffrn_orient_matrix_UB_13 -0.0334140000
_diffrn_orient_matrix_UB_21 -0.0294853000
_diffrn_orient_matrix_UB_22 -0.0924493000
_diffrn_orient_matrix_UB_23 -0.0253858000
_diffrn_orient_matrix_UB_31 -0.0722053000
_diffrn_orient_matrix_UB_32 0.0162435000
_diffrn_orient_matrix_UB_33 -0.1685620000
_diffrn_radiation_monochromator mirror
_diffrn_radiation_probe x-ray
_diffrn_radiation_type CuK\a
_diffrn_radiation_wavelength 1.54184
_diffrn_reflns_av_R_equivalents 0.0308
_diffrn_reflns_av_unetI/netI 0.0241
_diffrn_reflns_Laue_measured_fraction_full 0.995
_diffrn_reflns_Laue_measured_fraction_max 0.995
_diffrn_reflns_limit_h_max 12
_diffrn_reflns_limit_h_min -12
_diffrn_reflns_limit_k_max 19
_diffrn_reflns_limit_k_min -19
_diffrn_reflns_limit_l_max 8
_diffrn_reflns_limit_l_min -11
_diffrn_reflns_number 10747
_diffrn_reflns_point_group_measured_fraction_full 0.995
_diffrn_reflns_point_group_measured_fraction_max 0.995
_diffrn_reflns_theta_full 67.567
_diffrn_reflns_theta_max 67.567
_diffrn_reflns_theta_min 4.368
_diffrn_source 'micro-focus sealed X-ray tube'
_diffrn_source_type 'SuperNova (Cu) X-ray Source'
_exptl_absorpt_coefficient_mu 5.363
_exptl_absorpt_correction_T_max 1.00000
_exptl_absorpt_correction_T_min 0.77511
_exptl_absorpt_correction_type multi-scan
_exptl_absorpt_process_details
;
CrysAlisPro 1.171.38.43 (Rigaku Oxford Diffraction, 2015)
Empirical absorption correction using spherical harmonics,
 implemented in SCALE3 ABSPACK scaling algorithm.
;
_exptl_crystal_colour 'light yellow'
_exptl_crystal_colour_modifier light
_exptl_crystal_colour_primary yellow
_exptl_crystal_density_diffrn 1.564
_exptl_crystal_description plate
_exptl_crystal_F_000 742
_exptl_crystal_size_max 0.18
_exptl_crystal_size_mid 0.05
_exptl_crystal_size_min 0.03
_refine_diff_density_max 0.602
_refine_diff_density_min -0.588
_refine_diff_density_rms 0.070
_refine_ls_extinction_method none
_refine_ls_goodness_of_fit_ref 1.057
_refine_ls_hydrogen_treatment constr
_refine_ls_matrix_type full
_refine_ls_number_parameters 203
_refine_ls_number_reflns 2774
_refine_ls_number_restraints 0
_refine_ls_restrained_S_all 1.057
_refine_ls_R_factor_all 0.0497
_refine_ls_R_factor_gt 0.0439
_refine_ls_shift/su_max 0.000
_refine_ls_shift/su_mean 0.000
_refine_ls_structure_factor_coef Fsqd
_refine_ls_weighting_details 'w=1/[\s^2^(Fo^2^)+(0.0686P)^2^+1.5061P] where P=(Fo^2^+2Fc^2^)/3'
_refine_ls_weighting_scheme calc
_refine_ls_wR_factor_gt 0.1242
_refine_ls_wR_factor_ref 0.1301
_reflns_Friedel_coverage 0.000
_reflns_number_gt 2452
_reflns_number_total 2774
_reflns_threshold_expression 'I > 2\s(I)'
_cod_data_source_file c7nj01273j2.cif
_cod_data_source_block cun2s2
_cod_original_formula_sum 'C16 H12 Cl Cu0.50 N2 S2'
_cod_database_code 7056462
_shelx_shelxl_version_number 2016/4
_shelx_space_group_comment
;
The symmetry employed for this shelxl refinement is uniquely defined
by the following loop, which should always be used as a source of
symmetry information in preference to the above space-group names.
They are only intended as comments.
;
_reflns_odcompleteness_completeness 99.96
_reflns_odcompleteness_iscentric 1
_reflns_odcompleteness_theta 64.99
_olex2_refinement_description
;
1. Fixed Uiso
 At 1.2 times of:
  All C(H) groups, All C(H,H) groups
2. Uiso/Uaniso restraints and constraints
Uanis(S1) = Uanis(C18)
Uanis(S3) = Uanis(C14)
Uanis(C15) = Uanis(C17)
Uanis(C16) = Uanis(C18)
Uanis(S1) = Uanis(C19)
3. Others
 Sof(S3)=Sof(C17)=Sof(H17)=Sof(C18)=Sof(H18)=Sof(C19)=Sof(H19)=1-FVAR(1)
 Sof(S1)=Sof(C14)=Sof(H14)=Sof(C15)=Sof(H15)=Sof(C16)=Sof(H16)=FVAR(1)
4.a Secondary CH2 refined with riding coordinates:
 C12(H12A,H12B)
4.b Aromatic/amide H refined with riding coordinates:
 C2(H2), C3(H3), C4(H4), C5(H5), C9(H9), C10(H10), C11(H11), C17(H17),
 C18(H18), C19(H19), C14(H14), C15(H15), C16(H16)
;
_olex2_submission_special_instructions 'No special instructions were received'
_oxdiff_exptl_absorpt_empirical_details
;
Empirical correction (ABSPACK) includes:
- Absorption correction using spherical harmonics
- Frame scaling
;
_oxdiff_exptl_absorpt_empirical_full_max 1.471
_oxdiff_exptl_absorpt_empirical_full_min 0.821

loop_
_space_group_symop_operation_xyz
'x, y, z'
'-x, y+1/2, -z+1/2'
'-x, -y, -z'
'x, -y-1/2, z-1/2'

loop_
_atom_site_label
_atom_site_type_symbol
_atom_site_fract_x
_atom_site_fract_y
_atom_site_fract_z
_atom_site_U_iso_or_equiv
_atom_site_adp_type
_atom_site_occupancy
_atom_site_site_symmetry_order
_atom_site_calc_flag
_atom_site_refinement_flags_posn
_atom_site_refinement_flags_adp
_atom_site_refinement_flags_occupancy
_atom_site_disorder_assembly
_atom_site_disorder_group
Cu1 Cu 0.500000 0.500000 0.500000 0.03207(19) Uani 1 2 d S T P . .
Cl1 Cl 0.67596(9) 0.50914(5) 0.71305(12) 0.0624(3) Uani 1 1 d . . . . .
S2 S 0.34624(10) 0.51431(6) 0.75316(13) 0.0607(3) Uani 1 1 d . . . . .
S3 S 0.0320(17) 0.2632(14) 0.382(2) 0.0622(19) Uani 0.282(4) 1 d . . . A 2
N1 N 0.4511(2) 0.39038(14) 0.5605(3) 0.0354(5) Uani 1 1 d . . . . .
N2 N 0.3316(2) 0.28692(14) 0.6004(3) 0.0345(5) Uani 1 1 d . . . . .
C1 C 0.5011(3) 0.31796(17) 0.5226(3) 0.0349(6) Uani 1 1 d . . . . .
C2 C 0.6048(3) 0.3044(2) 0.4674(4) 0.0453(7) Uani 1 1 d . . . . .
H2 H 0.656767 0.347408 0.453535 0.054 Uiso 1 1 calc R . . . .
C3 C 0.6279(3) 0.2244(2) 0.4340(4) 0.0517(8) Uani 1 1 d . . . . .
H3 H 0.696013 0.213646 0.395351 0.062 Uiso 1 1 calc R . . . .
C4 C 0.5514(3) 0.1593(2) 0.4568(4) 0.0486(8) Uani 1 1 d . . . . .
H4 H 0.569986 0.106173 0.433033 0.058 Uiso 1 1 calc R . . . .
C5 C 0.4487(3) 0.17179(18) 0.5137(3) 0.0420(7) Uani 1 1 d . . . . .
H5 H 0.398116 0.128508 0.529730 0.050 Uiso 1 1 calc R . . . .
C6 C 0.4253(3) 0.25272(17) 0.5458(3) 0.0336(6) Uani 1 1 d . . . . .
C7 C 0.3507(3) 0.36977(17) 0.6068(3) 0.0336(6) Uani 1 1 d . . . . .
C8 C 0.2717(3) 0.42836(18) 0.6581(3) 0.0397(7) Uani 1 1 d . . . . .
C9 C 0.1320(3) 0.4250(2) 0.6404(4) 0.0488(8) Uani 1 1 d . . . . .
H9 H 0.073762 0.382935 0.595427 0.059 Uiso 1 1 calc R . . . .
C10 C 0.1004(4) 0.4994(2) 0.7059(5) 0.0632(10) Uani 1 1 d . . . . .
H10 H 0.015336 0.511390 0.705680 0.076 Uiso 1 1 calc R . . . .
C11 C 0.2027(4) 0.5496(2) 0.7669(5) 0.0629(10) Uani 1 1 d . . . . .
H11 H 0.195226 0.599267 0.812489 0.075 Uiso 1 1 calc R . . . .
C12 C 0.2385(3) 0.23896(19) 0.6508(3) 0.0408(7) Uani 1 1 d . . . . .
H12A H 0.209967 0.271428 0.721343 0.049 Uiso 1 1 calc R . . . .
H12B H 0.282814 0.190449 0.703443 0.049 Uiso 1 1 calc R . . . .
C13 C 0.1200(3) 0.21322(19) 0.5229(4) 0.0419(7) Uani 1 1 d . . . . .
C17 C -0.0759(18) 0.1825(13) 0.317(2) 0.0549(14) Uani 0.282(4) 1 d . . . A 2
H17 H -0.141876 0.183259 0.223772 0.066 Uiso 0.282(4) 1 calc R . . A 2
C18 C -0.0578(16) 0.1193(9) 0.411(2) 0.0607(5) Uani 0.282(4) 1 d . . . A 2
H18 H -0.116970 0.077043 0.408745 0.073 Uiso 0.282(4) 1 calc R . . A 2
C19 C 0.070(3) 0.1297(18) 0.514(4) 0.0607(5) Uani 0.282(4) 1 d . . . A 2
H19 H 0.118465 0.086928 0.572298 0.073 Uiso 0.282(4) 1 calc R . . A 2
S1 S 0.03830(18) 0.12417(13) 0.5201(3) 0.0607(5) Uani 0.718(4) 1 d . . . A 1
C14 C 0.055(3) 0.260(2) 0.396(3) 0.0622(19) Uani 0.718(4) 1 d . . . A 1
H14 H 0.081820 0.312071 0.379433 0.075 Uiso 0.718(4) 1 calc R . . A 1
C15 C -0.0559(6) 0.2204(4) 0.2944(7) 0.0549(14) Uani 0.718(4) 1 d . . . A 1
H15 H -0.107366 0.242127 0.202362 0.066 Uiso 0.718(4) 1 calc R . . A 1
C16 C -0.0770(7) 0.1470(5) 0.3489(9) 0.0607(5) Uani 0.718(4) 1 d . . . A 1
H16 H -0.146566 0.112301 0.299148 0.073 Uiso 0.718(4) 1 calc R . . A 1

loop_
_atom_site_aniso_label
_atom_site_aniso_U_11
_atom_site_aniso_U_22
_atom_site_aniso_U_33
_atom_site_aniso_U_23
_atom_site_aniso_U_13
_atom_site_aniso_U_12
Cu1 0.0272(3) 0.0211(3) 0.0453(4) 0.0038(2) 0.0080(2) -0.00235(19)
Cl1 0.0489(5) 0.0475(5) 0.0684(6) 0.0101(4) -0.0120(4) -0.0064(3)
S2 0.0623(6) 0.0378(4) 0.0822(7) -0.0128(4) 0.0235(5) -0.0017(4)
S3 0.071(6) 0.063(2) 0.046(3) 0.002(2) 0.010(4) 0.000(4)
N1 0.0344(12) 0.0243(11) 0.0477(13) 0.0018(10) 0.0134(10) -0.0018(9)
N2 0.0377(12) 0.0251(11) 0.0399(12) 0.0004(9) 0.0117(10) -0.0070(9)
C1 0.0354(14) 0.0280(13) 0.0382(14) 0.0034(11) 0.0078(12) 0.0006(11)
C2 0.0395(16) 0.0393(16) 0.0596(19) 0.0082(14) 0.0194(15) 0.0042(13)
C3 0.0457(18) 0.052(2) 0.059(2) 0.0027(16) 0.0193(16) 0.0141(15)
C4 0.0552(19) 0.0327(15) 0.0518(18) -0.0063(13) 0.0092(16) 0.0113(14)
C5 0.0484(17) 0.0271(14) 0.0429(16) -0.0019(12) 0.0044(13) -0.0008(12)
C6 0.0350(14) 0.0260(13) 0.0353(13) 0.0012(10) 0.0055(11) -0.0008(11)
C7 0.0352(14) 0.0258(13) 0.0387(14) -0.0008(11) 0.0105(12) -0.0049(11)
C8 0.0443(16) 0.0308(14) 0.0461(16) -0.0023(12) 0.0177(13) 0.0000(12)
C9 0.0495(18) 0.0429(17) 0.063(2) -0.0132(15) 0.0300(16) 0.0052(14)
C10 0.057(2) 0.065(3) 0.075(3) -0.0093(19) 0.033(2) 0.0093(18)
C11 0.077(3) 0.0425(19) 0.071(2) -0.0098(17) 0.027(2) 0.0114(18)
C12 0.0471(17) 0.0352(15) 0.0406(15) 0.0019(12) 0.0151(14) -0.0119(13)
C13 0.0386(16) 0.0391(16) 0.0512(17) -0.0096(13) 0.0190(14) -0.0105(13)
C17 0.043(3) 0.054(4) 0.061(3) -0.014(3) 0.008(2) 0.005(3)
C18 0.0625(11) 0.0445(8) 0.0823(9) -0.0111(6) 0.0333(8) -0.0274(7)
C19 0.0625(11) 0.0445(8) 0.0823(9) -0.0111(6) 0.0333(8) -0.0274(7)
S1 0.0625(11) 0.0445(8) 0.0823(9) -0.0111(6) 0.0333(8) -0.0274(7)
C14 0.071(6) 0.063(2) 0.046(3) 0.002(2) 0.010(4) 0.000(4)
C15 0.043(3) 0.054(4) 0.061(3) -0.014(3) 0.008(2) 0.005(3)
C16 0.0625(11) 0.0445(8) 0.0823(9) -0.0111(6) 0.0333(8) -0.0274(7)

loop_
_atom_type_symbol
_atom_type_description
_atom_type_scat_dispersion_real
_atom_type_scat_dispersion_imag
_atom_type_scat_source
C C 0.0181 0.0091 'International Tables Vol C Tables 4.2.6.8 and 6.1.1.4'
H H 0.0000 0.0000 'International Tables Vol C Tables 4.2.6.8 and 6.1.1.4'
Cl Cl 0.3639 0.7018 'International Tables Vol C Tables 4.2.6.8 and 6.1.1.4'
Cu Cu -1.9646 0.5888 'International Tables Vol C Tables 4.2.6.8 and 6.1.1.4'
N N 0.0311 0.0180 'International Tables Vol C Tables 4.2.6.8 and 6.1.1.4'
S S 0.3331 0.5567 'International Tables Vol C Tables 4.2.6.8 and 6.1.1.4'

loop_
_geom_angle_atom_site_label_1
_geom_angle_atom_site_label_2
_geom_angle_atom_site_label_3
_geom_angle
_geom_angle_site_symmetry_1
_geom_angle_site_symmetry_3
Cl1 Cu1 Cl1 180.0 3_666 .
N1 Cu1 Cl1 91.59(7) 3_666 3_666
N1 Cu1 Cl1 91.59(7) . .
N1 Cu1 Cl1 88.41(7) . 3_666
C18 C17 S3 115.0(14) . .
N1 Cu1 Cl1 88.41(7) 3_666 .
N1 Cu1 N1 180.00(13) 3_666 .
C11 S2 C8 92.05(18) . .
C1 N1 Cu1 121.97(19) . .
C7 N1 Cu1 129.4(2) . .
C7 N1 C1 106.8(2) . .
C6 N2 C12 123.9(2) . .
C7 N2 C6 107.4(2) . .
C7 N2 C12 128.6(3) . .
C18 C19 C13 114(2) . .
S3 C17 H17 122.5 . .
C18 C17 H17 122.5 . .
C19 C18 H18 127.4 . .
C17 C18 H18 127.4 . .
C17 C18 C19 105.2(17) . .
C18 C19 H19 122.9 . .
C15 C16 S1 112.8(4) . .
C16 C15 C14 110.7(15) . .
C15 C14 H14 122.9 . .
C16 C15 H15 124.6 . .
C14 C15 H15 124.6 . .
S1 C16 H16 123.6 . .
C15 C16 H16 123.6 . .
N1 C1 C6 108.4(3) . .
C2 C1 N1 130.8(3) . .
C2 C1 C6 120.8(3) . .
C19 C13 S3 109.1(16) . .
C14 C13 C12 126.4(16) . .
C19 C13 C12 120.5(13) . .
C1 C2 H2 121.3 . .
C3 C2 C1 117.4(3) . .
C3 C2 H2 121.3 . .
C2 C3 H3 119.2 . .
C14 C13 S1 109.8(16) . .
C2 C3 C4 121.6(3) . .
C4 C3 H3 119.2 . .
C3 C4 H4 119.2 . .
C5 C4 C3 121.6(3) . .
C5 C4 H4 119.2 . .
C4 C5 H5 121.8 . .
C4 C5 C6 116.4(3) . .
C6 C5 H5 121.8 . .
N2 C6 C1 106.2(2) . .
N2 C6 C5 131.6(3) . .
C5 C6 C1 122.2(3) . .
N1 C7 N2 111.2(3) . .
N1 C7 C8 124.1(3) . .
N2 C7 C8 124.6(3) . .
C7 C8 S2 119.0(2) . .
C9 C8 S2 112.3(2) . .
C9 C8 C7 128.7(3) . .
C8 C9 H9 126.5 . .
C10 C9 C8 107.1(3) . .
C10 C9 H9 126.5 . .
C9 C10 H10 122.5 . .
C11 C10 C9 114.9(4) . .
C11 C10 H10 122.5 . .
S2 C11 H11 123.2 . .
C10 C11 S2 113.5(3) . .
C10 C11 H11 123.2 . .
N2 C12 H12A 109.1 . .
N2 C12 H12B 109.1 . .
N2 C12 C13 112.4(2) . .
H12A C12 H12B 107.9 . .
C13 S3 C17 92.9(14) . .
C13 C12 H12A 109.1 . .
C13 C12 H12B 109.1 . .
C12 C13 S3 130.4(9) . .
C12 C13 S1 123.6(3) . .
C13 C19 H19 122.9 . .
C13 C14 H14 122.9 . .
C13 C14 C15 114(3) . .
C13 S1 C16 92.3(3) . .

loop_
_geom_bond_atom_site_label_1
_geom_bond_atom_site_label_2
_geom_bond_distance
_geom_bond_site_symmetry_2
Cu1 Cl1 2.2619(9) 3_666
Cu1 Cl1 2.2620(9) .
Cu1 N1 1.993(2) 3_666
Cu1 N1 1.993(2) .
S3 C13 1.579(17) .
S3 C17 1.72(3) .
C17 H17 0.9300 .
C17 C18 1.33(2) .
C18 H18 0.9300 .
C18 C19 1.41(3) .
C19 H19 0.9300 .
C14 H14 0.9300 .
C14 C15 1.41(3) .
C15 H15 0.9300 .
S1 C16 1.718(9) .
C15 C16 1.347(8) .
C16 H16 0.9300 .
S2 C8 1.711(3) .
S2 C11 1.684(4) .
N1 C1 1.388(4) .
N1 C7 1.326(4) .
N2 C6 1.382(4) .
N2 C7 1.363(4) .
N2 C12 1.460(4) .
C1 C2 1.385(4) .
C1 C6 1.396(4) .
C2 H2 0.9300 .
C2 C3 1.379(5) .
C3 H3 0.9300 .
C3 C4 1.398(5) .
C4 H4 0.9300 .
C4 C5 1.383(5) .
C5 H5 0.9300 .
C5 C6 1.392(4) .
C7 C8 1.456(4) .
C8 C9 1.450(4) .
C9 H9 0.9300 .
C9 C10 1.447(5) .
C10 H10 0.9300 .
C10 C11 1.336(6) .
C11 H11 0.9300 .
C12 H12A 0.9700 .
C12 H12B 0.9700 .
C12 C13 1.494(4) .
C13 C19 1.45(3) .
C13 S1 1.689(3) .
C13 C14 1.39(3) .
